data_9001506
loop_
_publ_author_name
'Burns, P. C.'
'Hawthorne, F. C.'

_publ_section_title
;
 Tolbachite, CuCl2, the first example of Cu2+ octahedrally coordinated by Cl
;
_journal_name_full 'American Mineralogist'
_journal_page_first 187
_journal_page_last 189
_journal_volume 78
_journal_year 1993
_chemical_formula_sum 'Cl2 Cu'
_chemical_name_mineral Tolbachite
_space_group_IT_number 12
_symmetry_space_group_name_Hall '-C 2y'
_symmetry_space_group_name_H-M 'C 1 2/m 1'
_cell_angle_alpha 90
_cell_angle_beta 122.197
_cell_angle_gamma 90
_cell_length_a 6.9038
_cell_length_b 3.2995
_cell_length_c 6.824
_cell_formula_units_Z 2
_cell_volume 131.540
_database_code_amcsd 0001544
_exptl_crystal_density_diffrn 3.395
_cod_original_formula_sum 'Cu Cl2'
_cod_database_code 9001506

loop_
_space_group_symop_operation_xyz
x,y,z
1/2+x,1/2+y,z
x,-y,z
1/2+x,1/2-y,z
-x,y,-z
1/2-x,1/2+y,-z
-x,-y,-z
1/2-x,1/2-y,-z

loop_
_atom_site_label
_atom_site_fract_x
_atom_site_fract_y
_atom_site_fract_z
_atom_site_U_iso_or_equiv
Cu 0.00000 0.00000 0.00000 0.00633
Cl 0.50480 0.00000 0.22940 0.01267

loop_
_cod_related_entry_id
_cod_related_entry_database
_cod_related_entry_code
1 AMCSD 0001544
